data_7041206
loop_
_publ_author_name
'Akhtar, Muhammad Nadeem'
'Chen, Yan-Cong'
'AlDamen, Murad A.'
'Tong, Ming-Liang'

_publ_section_title
;
 3D oxalato-bridged lanthanide(iii) MOFs with magnetocaloric, magnetic and
 photoluminescence properties.
;
_journal_issue 1
_journal_name_full 'Dalton transactions (Cambridge, England : 2003)'
_journal_page_first 116
_journal_page_last 124
_journal_paper_doi 10.1039/c6dt03843c
_journal_volume 46
_journal_year 2016
_chemical_formula_moiety 'C4 H2 Ho O9, 0.5(C10 H26 N2 O4)'
_chemical_formula_sum 'C9 H15 Ho N O11'
_chemical_formula_weight 478.15
_space_group_crystal_system monoclinic
_space_group_IT_number 14
_space_group_name_Hall '-P 2ybc'
_space_group_name_H-M_alt 'P 1 21/c 1'
_symmetry_space_group_name_Hall '-P 2ybc'
_symmetry_space_group_name_H-M 'P 1 21/c 1'
_atom_sites_solution_hydrogens mixed
_audit_creation_date 2016-10-27
_audit_creation_method
;
Olex2 1.2
(compiled 2016.09.09 svn.r3337 for OlexSys, GUI svn.r5227)
;
_audit_update_record
;
2016-11-03 deposited with the CCDC.
2016-11-14 downloaded from the CCDC.
;
_cell_angle_alpha 90
_cell_angle_beta 104.2460(10)
_cell_angle_gamma 90
_cell_formula_units_Z 4
_cell_length_a 10.2074(4)
_cell_length_b 11.6791(4)
_cell_length_c 11.4238(5)
_cell_measurement_reflns_used 8385
_cell_measurement_temperature 120(2)
_cell_measurement_theta_max 27.52
_cell_measurement_theta_min 2.53
_cell_volume 1319.99(9)
_computing_molecular_graphics 'Olex2 (Dolomanov et al., 2009)'
_computing_publication_material 'Olex2 (Dolomanov et al., 2009)'
_computing_structure_refinement 'ShelXL (Sheldrick, 2015)'
_diffrn_ambient_temperature 120.0
_diffrn_measured_fraction_theta_full 0.998
_diffrn_measured_fraction_theta_max 0.997
_diffrn_measurement_device_type 'Bruker APEX-II CCD'
_diffrn_measurement_method '\f and \w scans'
_diffrn_radiation_type MoK\a
_diffrn_radiation_wavelength 0.71073
_diffrn_reflns_av_R_equivalents 0.0322
_diffrn_reflns_av_unetI/netI 0.0254
_diffrn_reflns_Laue_measured_fraction_full 0.998
_diffrn_reflns_Laue_measured_fraction_max 0.997
_diffrn_reflns_limit_h_max 12
_diffrn_reflns_limit_h_min -13
_diffrn_reflns_limit_k_max 15
_diffrn_reflns_limit_k_min -14
_diffrn_reflns_limit_l_max 14
_diffrn_reflns_limit_l_min -14
_diffrn_reflns_number 15157
_diffrn_reflns_point_group_measured_fraction_full 0.998
_diffrn_reflns_point_group_measured_fraction_max 0.997
_diffrn_reflns_theta_full 26.000
_diffrn_reflns_theta_max 27.544
_diffrn_reflns_theta_min 2.535
_diffrn_standards_number 0
_exptl_absorpt_coefficient_mu 6.058
_exptl_absorpt_correction_T_max 0.7456
_exptl_absorpt_correction_T_min 0.6244
_exptl_absorpt_correction_type multi-scan
_exptl_absorpt_process_details
;
SADABS-2014/5 (Bruker,2014/5) was used for absorption correction.
wR2(int) was 0.0778 before and 0.0416 after correction. 
The Ratio of minimum to maximum transmission is 0.8374.
 The \l/2 correction factor is Not present.
;
_exptl_crystal_colour pink
_exptl_crystal_colour_primary pink
_exptl_crystal_density_diffrn 2.406
_exptl_crystal_description block
_exptl_crystal_F_000 924
_exptl_crystal_size_max 0.085
_exptl_crystal_size_mid 0.046
_exptl_crystal_size_min 0.039
_refine_diff_density_max 2.470
_refine_diff_density_min -0.828
_refine_diff_density_rms 0.133
_refine_ls_extinction_method none
_refine_ls_goodness_of_fit_ref 1.080
_refine_ls_hydrogen_treatment mixed
_refine_ls_matrix_type full
_refine_ls_number_parameters 206
_refine_ls_number_reflns 3033
_refine_ls_number_restraints 0
_refine_ls_restrained_S_all 1.080
_refine_ls_R_factor_all 0.0271
_refine_ls_R_factor_gt 0.0210
_refine_ls_shift/su_max 0.002
_refine_ls_shift/su_mean 0.000
_refine_ls_structure_factor_coef Fsqd
_refine_ls_weighting_details 'w=1/[\s^2^(Fo^2^)+(0.0168P)^2^+3.1448P] where P=(Fo^2^+2Fc^2^)/3'
_refine_ls_weighting_scheme calc
_refine_ls_wR_factor_gt 0.0433
_refine_ls_wR_factor_ref 0.0447
_reflns_Friedel_coverage 0.000
_reflns_number_gt 2708
_reflns_number_total 3033
_reflns_threshold_expression 'I > 2\s(I)'
_cod_data_source_file c6dt03843c2.cif
_cod_data_source_block a
_cod_depositor_comments 'Adding full bibliography for 7041203--7041206.cif.'
_cod_database_code 7041206
_shelx_space_group_comment
;
The symmetry employed for this shelxl refinement is uniquely defined
by the following loop, which should always be used as a source of
symmetry information in preference to the above space-group names.
They are only intended as comments.
;
_shelx_estimated_absorpt_t_max 0.798
_shelx_estimated_absorpt_t_min 0.627
_olex2_refinement_description
;
1. Fixed Uiso
 At 1.2 times of:
  All C(H,H) groups, All N(H) groups
 At 1.5 times of:
  All O(H) groups
2.a Rotating group:
 O1W(H1WA)
2.b Ternary CH refined with riding coordinates:
 N1(H1)
2.c Secondary CH2 refined with riding coordinates:
 C2(H2A,H2B), C4(H4A,H4B), C3(H3A,H3B), C5(H5A,H5B), C1(H1B,H1C)
2.d Idealised tetrahedral OH refined as rotating group:
 O2(H2), O1(H1A)
;
_shelx_shelxl_version_number 23-Oct-2016

loop_
_space_group_symop_operation_xyz
'x, y, z'
'-x, y+1/2, -z+1/2'
'-x, -y, -z'
'x, -y-1/2, z-1/2'

loop_
_atom_site_label
_atom_site_type_symbol
_atom_site_fract_x
_atom_site_fract_y
_atom_site_fract_z
_atom_site_U_iso_or_equiv
_atom_site_adp_type
_atom_site_occupancy
_atom_site_site_symmetry_order
_atom_site_calc_flag
_atom_site_refinement_flags_posn
Ho1 Ho 0.74716(2) 0.65101(2) 0.98112(2) 0.00457(5) Uani 1 1 d .
O2X O 0.8065(2) 0.81813(18) 0.8754(2) 0.0079(5) Uani 1 1 d .
O1X O 0.7632(2) 0.61000(19) 0.7812(2) 0.0093(5) Uani 1 1 d .
O4X O 0.7646(2) 0.68010(18) 0.5986(2) 0.0093(5) Uani 1 1 d .
O3X O 0.8483(2) 0.88206(19) 0.7020(2) 0.0094(5) Uani 1 1 d .
O8X O 0.4160(2) 0.3917(2) 0.9064(2) 0.0110(5) Uani 1 1 d .
O1W O 0.5481(2) 0.7525(2) 0.8798(2) 0.0114(5) Uani 1 1 d .
H1WA H 0.4792 0.7307 0.9082 0.017 Uiso 1 1 d GR
O6X O 1.1629(2) 0.53948(18) 0.9947(2) 0.0085(4) Uani 1 1 d .
O5X O 0.9852(2) 0.64870(18) 1.0040(2) 0.0094(4) Uani 1 1 d .
O2 O 0.4783(2) 0.48271(19) 0.6447(2) 0.0126(5) Uani 1 1 d .
H2 H 0.5126 0.4793 0.7194 0.019 Uiso 1 1 calc GR
O7X O 0.5806(2) 0.50990(19) 0.8835(2) 0.0083(5) Uani 1 1 d .
C1X C 0.7762(3) 0.6888(3) 0.7109(3) 0.0072(6) Uani 1 1 d .
C2X C 0.8132(3) 0.8075(3) 0.7669(3) 0.0063(6) Uani 1 1 d .
N1 N 0.1861(3) 0.5398(2) 0.5196(3) 0.0139(6) Uani 1 1 d .
H1 H 0.2164 0.4582 0.5288 0.017 Uiso 1 1 calc R
O1 O 0.2837(2) 0.7763(2) 0.4123(3) 0.0226(6) Uani 1 1 d .
H1A H 0.2570 0.8363 0.4398 0.034 Uiso 1 1 calc GR
C4X C 0.4986(3) 0.4711(3) 0.9391(3) 0.0077(6) Uani 1 1 d .
C2 C 0.1941(4) 0.5785(3) 0.3905(4) 0.0220(8) Uani 1 1 d .
H2A H 0.2850 0.5591 0.3802 0.026 Uiso 1 1 calc R
H2B H 0.1276 0.5334 0.3305 0.026 Uiso 1 1 calc R
C4 C 0.2813(3) 0.6067(3) 0.6186(3) 0.0124(7) Uani 1 1 d .
H4A H 0.2555 0.6886 0.6113 0.015 Uiso 1 1 calc R
H4B H 0.2718 0.5792 0.6980 0.015 Uiso 1 1 calc R
C3X C 1.0427(3) 0.5548(3) 0.9997(3) 0.0071(6) Uani 1 1 d .
C3 C 0.0461(3) 0.5431(3) 0.5408(3) 0.0147(7) Uani 1 1 d .
H3A H 0.0081 0.6211 0.5239 0.018 Uiso 1 1 calc R
H3B H 0.0510 0.5250 0.6264 0.018 Uiso 1 1 calc R
C5 C 0.4272(3) 0.5952(3) 0.6134(3) 0.0135(7) Uani 1 1 d .
H5A H 0.4349 0.6135 0.5308 0.016 Uiso 1 1 calc R
H5B H 0.4827 0.6510 0.6695 0.016 Uiso 1 1 calc R
C1 C 0.1686(4) 0.7034(3) 0.3617(4) 0.0224(8) Uani 1 1 d .
H1B H 0.1434 0.7131 0.2729 0.027 Uiso 1 1 calc R
H1C H 0.0910 0.7287 0.3928 0.027 Uiso 1 1 calc R
H1WB H 0.554(5) 0.823(4) 0.877(5) 0.045(16) Uiso 1 1 d .

loop_
_atom_site_aniso_label
_atom_site_aniso_U_11
_atom_site_aniso_U_22
_atom_site_aniso_U_33
_atom_site_aniso_U_23
_atom_site_aniso_U_13
_atom_site_aniso_U_12
Ho1 0.00525(7) 0.00465(7) 0.00419(8) -0.00012(5) 0.00189(5) -0.00020(6)
O2X 0.0101(11) 0.0079(11) 0.0054(12) -0.0001(8) 0.0016(9) -0.0001(9)
O1X 0.0160(12) 0.0072(10) 0.0061(12) 0.0000(9) 0.0055(9) -0.0017(9)
O4X 0.0137(11) 0.0092(11) 0.0058(12) 0.0001(8) 0.0036(9) 0.0007(9)
O3X 0.0122(11) 0.0097(11) 0.0066(12) 0.0008(9) 0.0028(9) -0.0027(9)
O8X 0.0105(11) 0.0124(11) 0.0105(12) -0.0019(9) 0.0035(9) -0.0052(9)
O1W 0.0099(11) 0.0086(12) 0.0159(13) 0.0024(10) 0.0037(9) 0.0000(10)
O6X 0.0084(10) 0.0075(11) 0.0108(12) 0.0000(9) 0.0046(9) -0.0002(9)
O5X 0.0088(11) 0.0069(10) 0.0128(12) 0.0001(9) 0.0034(9) 0.0006(9)
O2 0.0160(12) 0.0115(12) 0.0087(12) -0.0006(9) -0.0001(10) 0.0012(9)
O7X 0.0086(10) 0.0102(11) 0.0066(12) 0.0007(9) 0.0029(9) -0.0020(9)
C1X 0.0048(14) 0.0083(15) 0.0086(17) -0.0008(12) 0.0018(12) 0.0021(12)
C2X 0.0038(14) 0.0085(14) 0.0062(16) -0.0006(12) 0.0002(12) -0.0001(11)
N1 0.0077(13) 0.0092(14) 0.0228(17) -0.0007(12) 0.0001(11) 0.0003(11)
O1 0.0140(13) 0.0155(14) 0.0372(17) -0.0120(12) 0.0041(12) 0.0035(10)
C4X 0.0053(14) 0.0097(16) 0.0074(16) 0.0026(12) 0.0001(12) 0.0009(12)
C2 0.022(2) 0.021(2) 0.024(2) -0.0069(16) 0.0087(16) -0.0026(16)
C4 0.0125(16) 0.0150(17) 0.0090(18) -0.0015(13) 0.0012(13) -0.0038(14)
C3X 0.0069(14) 0.0087(15) 0.0054(16) 0.0011(12) 0.0011(12) 0.0003(13)
C3 0.0094(15) 0.0096(16) 0.023(2) 0.0035(15) 0.0006(14) 0.0001(13)
C5 0.0118(16) 0.0121(17) 0.0165(19) -0.0005(14) 0.0037(14) -0.0025(13)
C1 0.0211(19) 0.026(2) 0.021(2) 0.0008(17) 0.0063(16) 0.0001(17)

loop_
_atom_type_symbol
_atom_type_description
_atom_type_scat_dispersion_real
_atom_type_scat_dispersion_imag
_atom_type_scat_source
C C 0.0033 0.0016 'International Tables Vol C Tables 4.2.6.8 and 6.1.1.4'
H H 0.0000 0.0000 'International Tables Vol C Tables 4.2.6.8 and 6.1.1.4'
Ho Ho -0.2175 4.6783 'International Tables Vol C Tables 4.2.6.8 and 6.1.1.4'
N N 0.0061 0.0033 'International Tables Vol C Tables 4.2.6.8 and 6.1.1.4'
O O 0.0106 0.0060 'International Tables Vol C Tables 4.2.6.8 and 6.1.1.4'

loop_
_geom_angle_atom_site_label_1
_geom_angle_atom_site_label_2
_geom_angle_atom_site_label_3
_geom_angle
_geom_angle_site_symmetry_1
_geom_angle_site_symmetry_3
O2X Ho1 O3X 121.87(7) . 4_576
O1X Ho1 O2X 66.62(7) . .
O1X Ho1 O3X 145.69(8) . 4_576
O1X Ho1 O8X 134.03(8) . 3_667
O1X Ho1 O1W 83.46(8) . .
O1X Ho1 O6X 78.97(8) . 3_767
O1X Ho1 O5X 78.09(8) . .
O1X Ho1 O7X 68.19(7) . .
O4X Ho1 O2X 67.79(8) 4_576 .
O4X Ho1 O1X 134.32(8) 4_576 .
O4X Ho1 O3X 66.64(7) 4_576 4_576
O4X Ho1 O8X 80.48(8) 4_576 3_667
O4X Ho1 O1W 78.33(8) 4_576 .
O4X Ho1 O6X 137.29(8) 4_576 3_767
O4X Ho1 O5X 90.85(8) 4_576 .
O4X Ho1 O7X 140.44(8) 4_576 .
O8X Ho1 O2X 136.09(8) 3_667 .
O8X Ho1 O3X 66.19(8) 3_667 4_576
O8X Ho1 O6X 92.42(8) 3_667 3_767
O8X Ho1 O7X 66.72(8) 3_667 .
O1W Ho1 O2X 69.52(8) . .
O1W Ho1 O3X 130.78(8) . 4_576
O1W Ho1 O8X 75.08(8) . 3_667
O1W Ho1 O6X 140.52(8) . 3_767
O1W Ho1 O7X 72.48(8) . .
O6X Ho1 O2X 131.49(7) 3_767 .
O6X Ho1 O3X 71.96(7) 3_767 4_576
O6X Ho1 O7X 68.20(7) 3_767 .
O5X Ho1 O2X 72.14(7) . .
O5X Ho1 O3X 74.43(8) . 4_576
O5X Ho1 O8X 139.94(8) . 3_667
O5X Ho1 O1W 141.47(8) . .
O5X Ho1 O6X 67.96(7) . 3_767
O5X Ho1 O7X 128.48(7) . .
O7X Ho1 O2X 122.94(7) . .
O7X Ho1 O3X 115.14(7) . 4_576
C2X O2X Ho1 119.02(19) . .
C1X O1X Ho1 120.8(2) . .
C1X O4X Ho1 118.96(19) . 4_575
C2X O3X Ho1 112.46(19) . 4_575
C4X O8X Ho1 120.1(2) . 3_667
Ho1 O1W H1WA 109.8 . .
Ho1 O1W H1WB 117(4) . .
H1WA O1W H1WB 111.9 . .
C3X O6X Ho1 118.6(2) . 3_767
C3X O5X Ho1 118.85(19) . .
C5 O2 H2 109.5 . .
C4X O7X Ho1 119.4(2) . .
O1X C1X O4X 126.6(3) . .
O1X C1X C2X 116.8(3) . .
O4X C1X C2X 116.6(3) . .
O2X C2X C1X 115.5(3) . .
O3X C2X O2X 127.3(3) . .
O3X C2X C1X 117.2(3) . .
C2 N1 H1 106.8 . .
C4 N1 H1 106.8 . .
C4 N1 C2 112.5(3) . .
C3 N1 H1 106.8 . .
C3 N1 C2 114.5(3) . .
C3 N1 C4 109.1(3) . .
C1 O1 H1A 109.5 . .
O8X C4X O7X 127.0(3) . .
O8X C4X C4X 117.2(3) . 3_667
O7X C4X C4X 115.7(3) . 3_667
N1 C2 H2A 108.3 . .
N1 C2 H2B 108.3 . .
H2A C2 H2B 107.4 . .
C1 C2 N1 116.1(3) . .
C1 C2 H2A 108.3 . .
C1 C2 H2B 108.3 . .
N1 C4 H4A 109.1 . .
N1 C4 H4B 109.1 . .
H4A C4 H4B 107.8 . .
C5 C4 N1 112.5(3) . .
C5 C4 H4A 109.1 . .
C5 C4 H4B 109.1 . .
O6X C3X C3X 116.1(3) . 3_767
O5X C3X O6X 126.9(3) . .
O5X C3X C3X 117.0(3) . 3_767
N1 C3 C3 110.6(4) . 3_566
N1 C3 H3A 109.5 . .
N1 C3 H3B 109.5 . .
C3 C3 H3A 109.5 3_566 .
C3 C3 H3B 109.5 3_566 .
H3A C3 H3B 108.1 . .
O2 C5 C4 112.1(3) . .
O2 C5 H5A 109.2 . .
O2 C5 H5B 109.2 . .
C4 C5 H5A 109.2 . .
C4 C5 H5B 109.2 . .
H5A C5 H5B 107.9 . .
O1 C1 C2 113.8(3) . .
O1 C1 H1B 108.8 . .
O1 C1 H1C 108.8 . .
C2 C1 H1B 108.8 . .
C2 C1 H1C 108.8 . .
H1B C1 H1C 107.7 . .

loop_
_geom_bond_atom_site_label_1
_geom_bond_atom_site_label_2
_geom_bond_distance
_geom_bond_site_symmetry_2
Ho1 O2X 2.448(2) .
Ho1 O1X 2.378(2) .
Ho1 O4X 2.367(2) 4_576
Ho1 O3X 2.509(2) 4_576
Ho1 O8X 2.394(2) 3_667
Ho1 O1W 2.390(2) .
Ho1 O6X 2.397(2) 3_767
Ho1 O5X 2.379(2) .
Ho1 O7X 2.433(2) .
O2X C2X 1.264(4) .
O1X C1X 1.249(4) .
O4X Ho1 2.367(2) 4_575
O4X C1X 1.263(4) .
O3X Ho1 2.509(2) 4_575
O3X C2X 1.252(4) .
O8X Ho1 2.394(2) 3_667
O8X C4X 1.247(4) .
O1W H1WA 0.8819 .
O1W H1WB 0.83(5) .
O6X Ho1 2.397(2) 3_767
O6X C3X 1.254(4) .
O5X C3X 1.251(4) .
O2 H2 0.8400 .
O2 C5 1.426(4) .
O7X C4X 1.254(4) .
C1X C2X 1.536(4) .
N1 H1 1.0000 .
N1 C2 1.564(5) .
N1 C4 1.514(4) .
N1 C3 1.507(4) .
O1 H1A 0.8400 .
O1 C1 1.451(5) .
C4X C4X 1.539(6) 3_667
C2 H2A 0.9900 .
C2 H2B 0.9900 .
C2 C1 1.503(5) .
C4 H4A 0.9900 .
C4 H4B 0.9900 .
C4 C5 1.510(5) .
C3X C3X 1.549(6) 3_767
C3 C3 1.529(7) 3_566
C3 H3A 0.9900 .
C3 H3B 0.9900 .
C5 H5A 0.9900 .
C5 H5B 0.9900 .
C1 H1B 0.9900 .
C1 H1C 0.9900 .

loop_
_geom_torsion_atom_site_label_1
_geom_torsion_atom_site_label_2
_geom_torsion_atom_site_label_3
_geom_torsion_atom_site_label_4
_geom_torsion
_geom_torsion_site_symmetry_1
_geom_torsion_site_symmetry_4
Ho1 O2X C2X O3X -176.2(2) . .
Ho1 O2X C2X C1X 2.6(3) . .
Ho1 O1X C1X O4X -168.1(2) . .
Ho1 O1X C1X C2X 13.4(3) . .
Ho1 O4X C1X O1X 166.8(2) 4_575 .
Ho1 O4X C1X C2X -14.8(3) 4_575 .
Ho1 O3X C2X O2X -154.1(3) 4_575 .
Ho1 O3X C2X C1X 27.1(3) 4_575 .
Ho1 O8X C4X O7X -172.8(2) 3_667 .
Ho1 O8X C4X C4X 7.1(4) 3_667 3_667
Ho1 O6X C3X O5X 170.5(2) 3_767 .
Ho1 O6X C3X C3X -9.7(4) 3_767 3_767
Ho1 O5X C3X O6X 170.3(2) . .
Ho1 O5X C3X C3X -9.5(4) . 3_767
Ho1 O7X C4X O8X -173.0(2) . .
Ho1 O7X C4X C4X 7.0(4) . 3_667
O1X C1X C2X O2X -10.5(4) . .
O1X C1X C2X O3X 168.5(3) . .
O4X C1X C2X O2X 170.9(3) . .
O4X C1X C2X O3X -10.2(4) . .
N1 C2 C1 O1 78.9(4) . .
N1 C4 C5 O2 -69.3(4) . .
C2 N1 C4 C5 -59.1(4) . .
C2 N1 C3 C3 64.8(4) . 3_566
C4 N1 C2 C1 -56.2(4) . .
C4 N1 C3 C3 -168.2(3) . 3_566
C3 N1 C2 C1 69.0(4) . .
C3 N1 C4 C5 172.6(3) . .
